data_7035502
loop_
_publ_author_name
'Hapka, Micha\/l'
'Dranka, Maciej'
'Or\/lowska, Katarzyna'
'Cha\/lasi\'nski, Grzegorz'
'Szcz\;e\'sniak, Ma\/lgorzata M'
'Zachara, Janusz'

_publ_section_title
;
 Noncovalent interactions determine the conformation of aurophilic
 complexes with 2-mercapto-4-methyl-5-thiazoleacetic acid ligands.
;
_journal_issue 30
_journal_name_full 'Dalton transactions (Cambridge, England : 2003)'
_journal_page_first 13641
_journal_page_last 13650
_journal_paper_doi 10.1039/c5dt01627d
_journal_volume 44
_journal_year 2015
_chemical_formula_moiety 'C24 H40 Au2 N4 Na6 O18 S8, 2(H2 O)'
_chemical_formula_sum 'C24 H44 Au2 N4 Na6 O20 S8'
_chemical_formula_weight 1496.98
_space_group_crystal_system monoclinic
_space_group_IT_number 14
_space_group_name_Hall '-P 2yn'
_space_group_name_H-M_alt 'P 1 21/n 1'
_symmetry_cell_setting monoclinic
_symmetry_Int_Tables_number 14
_symmetry_space_group_name_Hall '-P 2yn'
_symmetry_space_group_name_H-M 'P 1 21/n 1'
_atom_sites_solution_hydrogens mixed
_atom_sites_solution_primary direct
_audit_creation_date 2015-02-25
_audit_creation_method
;
Olex2 1.2-beta
(compiled 2015.01.26 svn.r3150 for OlexSys, GUI svn.r4998)
;
_audit_update_record
;
2015-04-28 deposited with the CCDC.
2015-06-22 downloaded from the CCDC.
;
_cell_angle_alpha 90
_cell_angle_beta 91.843(3)
_cell_angle_gamma 90
_cell_formula_units_Z 4
_cell_length_a 11.8332(4)
_cell_length_b 21.4246(8)
_cell_length_c 18.7942(6)
_cell_measurement_reflns_used 9717
_cell_measurement_temperature 120(2)
_cell_measurement_theta_max 66.8240
_cell_measurement_theta_min 4.2540
_cell_volume 4762.3(3)
_computing_cell_refinement
;
CrysAlisPro, Agilent Technologies,
Version 1.171.37.34 (release 22-05-2014 CrysAlis171 .NET)
(compiled May 22 2014,16:03:01)
;
_computing_data_collection
;
CrysAlisPro, Agilent Technologies,
Version 1.171.37.34 (release 22-05-2014 CrysAlis171 .NET)
(compiled May 22 2014,16:03:01)
;
_computing_data_reduction
;
CrysAlisPro, Agilent Technologies,
Version 1.171.37.34 (release 22-05-2014 CrysAlis171 .NET)
(compiled May 22 2014,16:03:01)
;
_computing_molecular_graphics 'Olex2 (Dolomanov et al., 2009)'
_computing_publication_material 'Olex2 (Dolomanov et al., 2009)'
_computing_structure_refinement 'ShelXL (Sheldrick, 2008)'
_computing_structure_solution 'ShelXS (Sheldrick, 2008)'
_diffrn_ambient_temperature 120.0(0)
_diffrn_detector 'CCD plate'
_diffrn_detector_area_resol_mean 10.3347
_diffrn_detector_type Atlas
_diffrn_measured_fraction_theta_full 0.996
_diffrn_measured_fraction_theta_max 0.993
_diffrn_measurement_details
;
  1 omega   21.00  114.00   1.0000   15.0000
omega____ theta____ kappa____ phi______ frames
    -       40.8863   38.0000   30.0000 93

  2 omega  125.00  168.00   1.0000   45.0000
omega____ theta____ kappa____ phi______ frames
    -       93.5000   45.0000   60.0000 43

  3 omega  119.00  146.00   1.0000   45.0000
omega____ theta____ kappa____ phi______ frames
    -       93.5000   61.0000  -60.0000 27

  4 omega   89.00  115.00   1.0000   45.0000
omega____ theta____ kappa____ phi______ frames
    -       93.5000   45.0000  -90.0000 26

  5 omega   69.00  162.00   1.0000   45.0000
omega____ theta____ kappa____ phi______ frames
    -       93.5000   30.0000 -180.0000 93

  6 omega   95.00  121.00   1.0000   45.0000
omega____ theta____ kappa____ phi______ frames
    -       93.5000  -93.0000 -135.9426 26

  7 omega   83.00  110.00   1.0000   45.0000
omega____ theta____ kappa____ phi______ frames
    -       93.5000  -91.0000 -121.5125 27

  8 omega   58.00  129.00   1.0000   45.0000
omega____ theta____ kappa____ phi______ frames
    -       93.5000  -87.0000  -81.6432 71

  9 omega   96.00  126.00   1.0000   45.0000
omega____ theta____ kappa____ phi______ frames
    -       93.5000  -77.0000   30.0000 30

 10 omega   70.00   96.00   1.0000   45.0000
omega____ theta____ kappa____ phi______ frames
    -       93.5000 -125.0000  150.0000 26

 11 omega   62.00  125.00   1.0000   45.0000
omega____ theta____ kappa____ phi______ frames
    -       93.5000  -87.0000  153.0571 63

 12 omega   48.00   84.00   1.0000   45.0000
omega____ theta____ kappa____ phi______ frames
    -       93.5000 -125.0000    0.0000 36

 13 omega   36.00   96.00   1.0000   45.0000
omega____ theta____ kappa____ phi______ frames
    -       93.5000 -125.0000   90.0000 60

 14 omega   44.00   77.00   1.0000   45.0000
omega____ theta____ kappa____ phi______ frames
    -       93.5000  -45.0000   60.0000 33

 15 omega   38.00   65.00   1.0000   45.0000
omega____ theta____ kappa____ phi______ frames
    -       93.5000  -45.0000  -60.0000 27

 16 omega   34.00   61.00   1.0000   45.0000
omega____ theta____ kappa____ phi______ frames
    -       93.5000  -91.0000 -121.5125 27

 17 omega   58.00   84.00   1.0000   45.0000
omega____ theta____ kappa____ phi______ frames
    -       93.5000  -95.0000 -150.0000 26

 18 omega   30.00   74.00   1.0000   45.0000
omega____ theta____ kappa____ phi______ frames
    -       93.5000  -45.0000 -180.0000 44

 19 omega   24.00   75.00   1.0000   45.0000
omega____ theta____ kappa____ phi______ frames
    -       93.5000  -45.0000  -90.0000 51

 20 omega   24.00   51.00   1.0000   45.0000
omega____ theta____ kappa____ phi______ frames
    -       93.5000  -95.0000 -150.0000 27

 21 omega   11.00   37.00   1.0000   45.0000
omega____ theta____ kappa____ phi______ frames
    -       93.5000  -93.0000 -135.9426 26

 22 omega   11.00   43.00   1.0000   45.0000
omega____ theta____ kappa____ phi______ frames
    -       93.5000  -87.0000  -81.6432 32

 23 omega   14.00   80.00   1.0000   45.0000
omega____ theta____ kappa____ phi______ frames
    -       93.5000  -95.0000  -90.0000 66

 24 omega   21.00   69.00   1.0000   45.0000
omega____ theta____ kappa____ phi______ frames
    -       93.5000  -45.0000   30.0000 48

 25 omega   19.00   51.00   1.0000   45.0000
omega____ theta____ kappa____ phi______ frames
    -       93.5000  -30.0000   60.0000 32

 26 omega   18.00   45.00   1.0000   45.0000
omega____ theta____ kappa____ phi______ frames
    -       93.5000  -30.0000   30.0000 27

 27 omega   18.00   44.00   1.0000   45.0000
omega____ theta____ kappa____ phi______ frames
    -       93.5000  -95.0000  120.0000 26

 28 omega   20.00   47.00   1.0000   45.0000
omega____ theta____ kappa____ phi______ frames
    -       93.5000 -125.0000  150.0000 27

 29 omega   68.00  110.00   1.0000   45.0000
omega____ theta____ kappa____ phi______ frames
    -       93.5000   45.0000   30.0000 42

 30 omega   69.00   96.00   1.0000   45.0000
omega____ theta____ kappa____ phi______ frames
    -       93.5000   61.0000   30.0000 27

 31 omega   67.00   94.00   1.0000   45.0000
omega____ theta____ kappa____ phi______ frames
    -       93.5000   61.0000  -60.0000 27

 32 omega  -30.00   66.00   1.0000   15.0000
omega____ theta____ kappa____ phi______ frames
    -       40.8863  -57.0000 -120.0000 96
;
_diffrn_measurement_device 'four-circle diffractometer'
_diffrn_measurement_device_type 'Xcalibur, Atlas, Gemini A Ultra'
_diffrn_measurement_method '\w scans'
_diffrn_orient_matrix_UB_11 0.1194982000
_diffrn_orient_matrix_UB_12 0.0245954000
_diffrn_orient_matrix_UB_13 -0.0141977000
_diffrn_orient_matrix_UB_21 0.0477722000
_diffrn_orient_matrix_UB_22 -0.0664899000
_diffrn_orient_matrix_UB_23 0.0093096000
_diffrn_orient_matrix_UB_31 -0.0198358000
_diffrn_orient_matrix_UB_32 -0.0121536000
_diffrn_orient_matrix_UB_33 -0.0802391000
_diffrn_radiation_monochromator mirror
_diffrn_radiation_probe x-ray
_diffrn_radiation_type CuK\a
_diffrn_radiation_wavelength 1.54184
_diffrn_reflns_av_R_equivalents 0.0589
_diffrn_reflns_av_unetI/netI 0.0454
_diffrn_reflns_Laue_measured_fraction_full 0.996
_diffrn_reflns_Laue_measured_fraction_max 0.993
_diffrn_reflns_limit_h_max 13
_diffrn_reflns_limit_h_min -14
_diffrn_reflns_limit_k_max 25
_diffrn_reflns_limit_k_min -25
_diffrn_reflns_limit_l_max 19
_diffrn_reflns_limit_l_min -22
_diffrn_reflns_number 35597
_diffrn_reflns_point_group_measured_fraction_full 0.996
_diffrn_reflns_point_group_measured_fraction_max 0.993
_diffrn_reflns_theta_full 66.750
_diffrn_reflns_theta_max 67.056
_diffrn_reflns_theta_min 4.127
_diffrn_source 'sealed X-ray tube'
_diffrn_source_type 'Enhance Ultra (Cu) X-ray Source'
_exptl_absorpt_coefficient_mu 15.905
_exptl_absorpt_correction_T_max 0.410
_exptl_absorpt_correction_T_min 0.146
_exptl_absorpt_correction_type gaussian
_exptl_absorpt_process_details
;
CrysAlisPro, Agilent Technologies,
Version 1.171.37.34 (release 22-05-2014 CrysAlis171 .NET)
(compiled May 22 2014,16:03:01)
Numerical absorption correction based on gaussian integration over
            a multifaceted crystal model
Empirical absorption correction using spherical harmonics,
 implemented in SCALE3 ABSPACK scaling algorithm.
;
_exptl_crystal_colour 'light yellow'
_exptl_crystal_colour_modifier light
_exptl_crystal_colour_primary yellow
_exptl_crystal_density_diffrn 2.088
_exptl_crystal_description irregular
_exptl_crystal_F_000 2912
_exptl_crystal_size_max 0.2104
_exptl_crystal_size_mid 0.1463
_exptl_crystal_size_min 0.0868
_refine_diff_density_max 1.923
_refine_diff_density_min -1.641
_refine_diff_density_rms 0.183
_refine_ls_extinction_method none
_refine_ls_goodness_of_fit_ref 1.125
_refine_ls_hydrogen_treatment mixed
_refine_ls_matrix_type full
_refine_ls_number_parameters 645
_refine_ls_number_reflns 8441
_refine_ls_number_restraints 27
_refine_ls_restrained_S_all 1.123
_refine_ls_R_factor_all 0.0665
_refine_ls_R_factor_gt 0.0469
_refine_ls_shift/su_max 0.001
_refine_ls_shift/su_mean 0.000
_refine_ls_structure_factor_coef Fsqd
_refine_ls_weighting_details 'w=1/[\s^2^(Fo^2^)+(0.0275P)^2^+69.3038P] where P=(Fo^2^+2Fc^2^)/3'
_refine_ls_weighting_scheme calc
_refine_ls_wR_factor_gt 0.1066
_refine_ls_wR_factor_ref 0.1155
_reflns_Friedel_coverage 0.000
_reflns_number_gt 6653
_reflns_number_total 8441
_reflns_threshold_expression 'I > 2\s(I)'
_cod_data_source_file c5dt01627d2.cif
_cod_data_source_block Au_NSSCOOH_Na
_cod_depositor_comments 'Adding full bibliography for 7035501--7035504.cif.'
_cod_original_sg_symbol_H-M 'P 21/n'
_cod_database_code 7035502
_shelx_space_group_comment
;
The symmetry employed for this shelxl refinement is uniquely defined
by the following loop, which should always be used as a source of
symmetry information in preference to the above space-group names.
They are only intended as comments.
;
_shelx_shelxl_version_number 2014/7

loop_
_space_group_symop_operation_xyz
'x, y, z'
'-x+1/2, y+1/2, -z+1/2'
'-x, -y, -z'
'x-1/2, -y-1/2, z-1/2'

loop_
_atom_site_label
_atom_site_type_symbol
_atom_site_fract_x
_atom_site_fract_y
_atom_site_fract_z
_atom_site_U_iso_or_equiv
_atom_site_adp_type
_atom_site_occupancy
_atom_site_site_symmetry_order
_atom_site_calc_flag
_atom_site_refinement_flags_posn
Au1 Au 0.79629(3) 0.53352(2) 0.74288(2) 0.02603(11) Uani 1 1 d .
Au2 Au 0.74855(3) 0.67847(2) 0.71948(2) 0.02575(11) Uani 1 1 d .
S1 S 0.6560(2) 0.52952(11) 0.65589(12) 0.0296(5) Uani 1 1 d .
S2 S 0.75146(19) 0.39663(11) 0.65905(12) 0.0266(5) Uani 1 1 d .
S11 S 0.9384(2) 0.53911(11) 0.82902(12) 0.0283(5) Uani 1 1 d .
S12 S 0.81273(19) 0.41979(11) 0.86566(12) 0.0266(5) Uani 1 1 d .
S21 S 0.5720(2) 0.67649(11) 0.66490(12) 0.0278(5) Uani 1 1 d .
S22 S 0.57196(19) 0.79492(11) 0.75489(12) 0.0265(5) Uani 1 1 d .
S31 S 0.9248(2) 0.68330(11) 0.77364(12) 0.0274(5) Uani 1 1 d .
S32 S 0.89857(19) 0.81216(11) 0.70293(11) 0.0255(5) Uani 1 1 d .
Na1 Na 1.1205(3) 0.95875(18) 0.48434(18) 0.0286(8) Uani 1 1 d .
Na2 Na 1.0248(3) 0.78391(17) 0.55116(19) 0.0295(8) Uani 1 1 d .
Na3 Na 0.9961(3) 0.62688(18) 0.51521(19) 0.0311(8) Uani 1 1 d .
Na4 Na 0.7951(3) 0.53877(19) 0.4949(2) 0.0350(9) Uani 1 1 d .
Na5 Na 0.4295(3) 0.73068(18) 0.87805(19) 0.0307(8) Uani 1 1 d .
Na6 Na 0.3390(3) 0.56249(17) 0.87794(19) 0.0289(8) Uani 1 1 d .
O1 O 0.8440(6) 0.3037(3) 0.5053(4) 0.0348(16) Uani 1 1 d .
O2 O 0.8826(6) 0.2147(3) 0.5609(3) 0.0305(15) Uani 1 1 d .
O11 O 0.7280(7) 0.3634(4) 1.0464(4) 0.049(2) Uani 1 1 d .
O12 O 0.6522(6) 0.2737(3) 1.0085(4) 0.0307(15) Uani 1 1 d .
O21 O 0.4469(6) 0.8362(3) 0.8916(3) 0.0347(16) Uani 1 1 d .
O22 O 0.4278(6) 0.9375(3) 0.9093(3) 0.0315(15) Uani 1 1 d .
O31 O 1.0330(5) 0.8886(3) 0.5784(3) 0.0284(14) Uani 1 1 d .
O32 O 1.0209(5) 0.9911(3) 0.5875(3) 0.0247(13) Uani 1 1 d .
O40 O 1.1796(6) 0.8954(3) 0.3955(4) 0.0318(15) Uani 1 1 d D
H40A H 1.223(8) 0.905(4) 0.363(5) 0.048 Uiso 1 1 d DR
H40B H 1.177(10) 0.8571(13) 0.402(6) 0.048 Uiso 1 1 d DR
O41 O 1.0336(6) 0.6897(3) 0.6170(3) 0.0322(16) Uani 1 1 d D
O42 O 0.9384(6) 0.5410(3) 0.5855(4) 0.0354(16) Uani 1 1 d D
H42A H 0.971(8) 0.506(2) 0.584(5) 0.03(3) Uiso 1 1 d D
H42B H 0.902(10) 0.545(5) 0.623(4) 0.06(4) Uiso 1 1 d D
H41A H 1.103(3) 0.684(8) 0.626(7) 0.095 Uiso 1 1 d DR
O45 O 0.8269(6) 0.4298(4) 0.4786(4) 0.0403(18) Uani 1 1 d .
H45A H 0.7911 0.3975 0.4974 0.048 Uiso 1 1 d GR
H45B H 0.7938 0.4327 0.4401 0.048 Uiso 1 1 d GR
O46 O 0.6169(6) 0.5059(4) 0.4506(4) 0.0349(16) Uani 1 1 d D
H46A H 0.602(8) 0.482(5) 0.485(5) 0.052 Uiso 1 1 d DR
H46B H 0.560(6) 0.528(5) 0.439(6) 0.052 Uiso 1 1 d DR
O47 O 0.7892(6) 0.6489(3) 0.5263(4) 0.0377(17) Uani 1 1 d .
H47A H 0.7477 0.6693 0.4943 0.057 Uiso 1 1 d GR
H47B H 0.7592 0.6536 0.5683 0.057 Uiso 1 1 d GR
H51A H 1.286(8) 1.042(3) 0.517(6) 0.057 Uiso 1 1 d DR
O48 O 0.2444(6) 0.7121(4) 0.8202(4) 0.0347(16) Uani 1 1 d D
H48A H 0.229(8) 0.682(4) 0.846(6) 0.052 Uiso 1 1 d DR
H48B H 0.188(6) 0.736(4) 0.814(6) 0.052 Uiso 1 1 d DR
O49 O 0.4711(6) 0.6286(3) 0.8219(4) 0.0319(15) Uani 1 1 d D
H49A H 0.533(5) 0.618(6) 0.840(4) 0.04(3) Uiso 1 1 d D
H49B H 0.471(8) 0.625(6) 0.7773(12) 0.05(4) Uiso 1 1 d D
H41B H 0.995(9) 0.678(7) 0.651(5) 0.075 Uiso 1 1 d DR
O50 O 0.2163(7) 0.5340(6) 0.7889(4) 0.073(3) Uani 1 1 d .
H50A H 0.2355 0.5206 0.7454 0.110 Uiso 1 1 d GR
H50B H 0.1400 0.5341 0.7913 0.110 Uiso 1 1 d GR
O51 O 1.2818(6) 1.0072(3) 0.5377(4) 0.0296(15) Uani 1 1 d D
H51B H 1.345(4) 0.996(4) 0.556(5) 0.03(3) Uiso 1 1 d D
N1 N 0.5821(7) 0.4297(4) 0.5818(4) 0.0274(17) Uani 1 1 d .
N11 N 1.0037(7) 0.4502(4) 0.9222(4) 0.0264(17) Uani 1 1 d .
N21 N 0.4250(7) 0.7726(4) 0.6564(4) 0.0279(17) Uani 1 1 d .
N31 N 1.0487(7) 0.7863(4) 0.7983(4) 0.0276(17) Uani 1 1 d .
C1 C 0.6566(8) 0.4513(4) 0.6282(5) 0.026(2) Uani 1 1 d .
C2 C 0.5982(8) 0.3665(5) 0.5688(5) 0.028(2) Uani 1 1 d .
C3 C 0.6863(8) 0.3404(4) 0.6057(4) 0.0227(19) Uani 1 1 d .
C4 C 0.7279(8) 0.2747(4) 0.6020(5) 0.027(2) Uani 1 1 d .
H4A H 0.6642 0.2476 0.5861 0.032 Uiso 1 1 calc R
H4B H 0.7521 0.2612 0.6505 0.032 Uiso 1 1 calc R
C5 C 0.8254(8) 0.2646(5) 0.5527(5) 0.025(2) Uani 1 1 d .
C6 C 0.5187(10) 0.3335(5) 0.5176(6) 0.041(3) Uani 1 1 d .
H6A H 0.4668 0.3074 0.5441 0.061 Uiso 1 1 calc GR
H6B H 0.5621 0.3073 0.4856 0.061 Uiso 1 1 calc GR
H6C H 0.4753 0.3644 0.4896 0.061 Uiso 1 1 calc GR
C11 C 0.9283(8) 0.4691(4) 0.8763(5) 0.0239(19) Uani 1 1 d .
C12 C 0.9724(8) 0.3937(5) 0.9531(5) 0.026(2) Uani 1 1 d .
C13 C 0.8719(8) 0.3702(4) 0.9286(5) 0.0243(19) Uani 1 1 d .
C14 C 0.8150(8) 0.3107(4) 0.9502(5) 0.026(2) Uani 1 1 d .
H14A H 0.8737 0.2819 0.9695 0.031 Uiso 1 1 calc R
H14B H 0.7807 0.2911 0.9070 0.031 Uiso 1 1 calc R
C15 C 0.7229(8) 0.3176(5) 1.0056(5) 0.029(2) Uani 1 1 d .
C16 C 1.0497(8) 0.3632(5) 1.0069(5) 0.031(2) Uani 1 1 d .
H16A H 1.1150 0.3903 1.0170 0.046 Uiso 1 1 calc GR
H16B H 1.0758 0.3232 0.9882 0.046 Uiso 1 1 calc GR
H16C H 1.0092 0.3560 1.0509 0.046 Uiso 1 1 calc GR
C21 C 0.5167(8) 0.7495(5) 0.6867(4) 0.026(2) Uani 1 1 d .
C22 C 0.3948(8) 0.8285(5) 0.6878(5) 0.029(2) Uani 1 1 d .
C23 C 0.4621(8) 0.8483(4) 0.7425(5) 0.026(2) Uani 1 1 d .
C24 C 0.4546(8) 0.9043(4) 0.7893(5) 0.0246(19) Uani 1 1 d .
H24A H 0.3896 0.9299 0.7722 0.030 Uiso 1 1 calc R
H24B H 0.5238 0.9296 0.7839 0.030 Uiso 1 1 calc R
C25 C 0.4410(8) 0.8908(5) 0.8690(5) 0.029(2) Uani 1 1 d .
C26 C 0.2901(8) 0.8607(5) 0.6581(5) 0.033(2) Uani 1 1 d .
H26A H 0.2234 0.8356 0.6683 0.050 Uiso 1 1 calc GR
H26B H 0.2958 0.8655 0.6065 0.050 Uiso 1 1 calc GR
H26C H 0.2832 0.9019 0.6802 0.050 Uiso 1 1 calc GR
C31 C 0.9634(7) 0.7620(4) 0.7629(5) 0.0238(19) Uani 1 1 d .
C32 C 1.0670(8) 0.8483(5) 0.7795(5) 0.026(2) Uani 1 1 d .
C33 C 0.9933(7) 0.8706(4) 0.7270(5) 0.0224(18) Uani 1 1 d .
C34 C 0.9920(8) 0.9337(4) 0.6933(5) 0.027(2) Uani 1 1 d .
H34A H 1.0484 0.9600 0.7191 0.032 Uiso 1 1 calc R
H34B H 0.9168 0.9526 0.7003 0.032 Uiso 1 1 calc R
C35 C 1.0162(7) 0.9369(4) 0.6137(5) 0.0229(19) Uani 1 1 d .
C36 C 1.1591(9) 0.8827(5) 0.8183(5) 0.034(2) Uani 1 1 d .
H36A H 1.2291 0.8583 0.8173 0.051 Uiso 1 1 calc GR
H36B H 1.1383 0.8892 0.8678 0.051 Uiso 1 1 calc GR
H36C H 1.1706 0.9232 0.7954 0.051 Uiso 1 1 calc GR
O43 O 0.2538(7) 0.6847(4) 0.6740(4) 0.0438(18) Uani 1 1 d D
H43A H 0.254(15) 0.685(10) 0.7187(12) 0.11(7) Uiso 1 1 d D
H43B H 0.313(11) 0.701(11) 0.659(9) 0.171 Uiso 1 1 d DR
O44 O 0.2828(9) 0.5608(4) 0.6571(5) 0.056(2) Uani 1 1 d D
H44A H 0.347(6) 0.548(6) 0.645(8) 0.07(5) Uiso 1 1 d D
H44B H 0.283(12) 0.6001(12) 0.660(10) 0.105 Uiso 1 1 d DR

loop_
_atom_site_aniso_label
_atom_site_aniso_U_11
_atom_site_aniso_U_22
_atom_site_aniso_U_33
_atom_site_aniso_U_23
_atom_site_aniso_U_13
_atom_site_aniso_U_12
Au1 0.0298(2) 0.0254(2) 0.02315(19) -0.00002(16) 0.00463(14) -0.00029(16)
Au2 0.0284(2) 0.0254(2) 0.02379(19) -0.00032(15) 0.00580(14) -0.00036(16)
S1 0.0319(12) 0.0240(12) 0.0327(12) -0.0001(10) -0.0014(9) 0.0038(10)
S2 0.0253(11) 0.0276(12) 0.0268(11) -0.0018(9) -0.0011(9) 0.0005(9)
S11 0.0308(12) 0.0253(12) 0.0288(11) 0.0028(9) 0.0011(9) -0.0031(10)
S12 0.0251(11) 0.0289(12) 0.0259(11) 0.0036(9) 0.0005(9) -0.0027(9)
S21 0.0306(12) 0.0256(12) 0.0274(11) -0.0030(9) 0.0018(9) -0.0005(10)
S22 0.0255(11) 0.0267(12) 0.0272(12) -0.0023(9) -0.0007(9) 0.0028(9)
S31 0.0294(12) 0.0259(12) 0.0270(11) 0.0024(9) 0.0045(9) 0.0012(9)
S32 0.0263(11) 0.0265(12) 0.0236(11) 0.0021(9) -0.0006(9) -0.0020(9)
Na1 0.0287(19) 0.033(2) 0.0243(18) 0.0000(15) 0.0027(14) 0.0032(16)
Na2 0.033(2) 0.028(2) 0.0274(19) -0.0005(15) 0.0070(15) -0.0002(16)
Na3 0.033(2) 0.032(2) 0.0285(19) 0.0005(16) 0.0027(16) -0.0010(16)
Na4 0.030(2) 0.034(2) 0.041(2) 0.0033(18) 0.0042(16) -0.0007(17)
Na5 0.033(2) 0.031(2) 0.0283(19) -0.0004(15) 0.0058(15) 0.0001(16)
Na6 0.0289(19) 0.027(2) 0.0309(19) 0.0002(15) 0.0049(15) 0.0006(15)
O1 0.039(4) 0.038(4) 0.029(4) 0.008(3) 0.013(3) 0.001(3)
O2 0.032(4) 0.029(4) 0.031(4) 0.000(3) 0.010(3) 0.002(3)
O11 0.061(5) 0.039(5) 0.049(5) -0.013(4) 0.029(4) -0.013(4)
O12 0.030(4) 0.028(4) 0.035(4) 0.003(3) 0.008(3) -0.007(3)
O21 0.050(4) 0.028(4) 0.027(3) 0.003(3) 0.009(3) 0.002(3)
O22 0.033(4) 0.034(4) 0.028(3) -0.006(3) 0.007(3) -0.001(3)
O31 0.029(4) 0.031(4) 0.026(3) 0.000(3) 0.004(3) 0.001(3)
O32 0.025(3) 0.025(3) 0.024(3) 0.000(3) 0.002(2) 0.001(3)
O40 0.029(4) 0.031(4) 0.036(4) -0.003(3) 0.009(3) 0.002(3)
O41 0.033(4) 0.040(4) 0.024(3) 0.002(3) 0.009(3) 0.001(3)
O42 0.040(4) 0.029(4) 0.038(4) 0.005(3) 0.011(3) 0.006(3)
O45 0.039(4) 0.040(4) 0.042(4) 0.007(3) 0.011(3) 0.003(3)
O46 0.031(4) 0.040(4) 0.034(4) 0.005(3) 0.004(3) 0.004(3)
O47 0.036(4) 0.042(4) 0.035(4) 0.005(3) 0.006(3) 0.007(3)
O48 0.027(4) 0.035(4) 0.042(4) 0.007(3) -0.001(3) 0.002(3)
O49 0.031(4) 0.038(4) 0.027(4) 0.003(3) 0.004(3) 0.002(3)
O50 0.044(5) 0.139(10) 0.036(4) 0.009(6) -0.005(4) -0.026(6)
O51 0.025(4) 0.031(4) 0.032(4) 0.001(3) 0.002(3) 0.002(3)
N1 0.029(4) 0.029(5) 0.024(4) 0.001(3) 0.001(3) 0.006(3)
N11 0.027(4) 0.028(4) 0.025(4) -0.003(3) 0.008(3) 0.000(3)
N21 0.027(4) 0.031(5) 0.026(4) 0.002(3) 0.003(3) 0.001(3)
N31 0.027(4) 0.033(5) 0.023(4) 0.001(3) 0.007(3) 0.003(3)
C1 0.035(5) 0.026(5) 0.016(4) 0.002(4) 0.007(4) -0.001(4)
C2 0.027(5) 0.036(6) 0.020(4) -0.001(4) 0.003(4) -0.001(4)
C3 0.025(5) 0.025(5) 0.019(4) 0.002(4) 0.004(3) -0.004(4)
C4 0.034(5) 0.018(5) 0.029(5) 0.000(4) 0.010(4) -0.008(4)
C5 0.023(5) 0.032(5) 0.021(5) -0.002(4) -0.003(4) 0.000(4)
C6 0.049(7) 0.036(6) 0.036(6) -0.006(5) -0.012(5) 0.005(5)
C11 0.027(5) 0.021(5) 0.023(4) 0.002(4) 0.003(4) 0.000(4)
C12 0.020(5) 0.033(5) 0.025(5) 0.001(4) 0.006(4) 0.000(4)
C13 0.024(5) 0.023(5) 0.026(5) -0.002(4) -0.001(4) 0.003(4)
C14 0.028(5) 0.027(5) 0.021(4) 0.004(4) 0.004(4) -0.003(4)
C15 0.028(5) 0.029(5) 0.029(5) 0.002(4) 0.006(4) 0.004(4)
C16 0.024(5) 0.034(6) 0.033(5) 0.007(4) -0.003(4) 0.002(4)
C21 0.025(5) 0.036(5) 0.017(4) 0.003(4) 0.001(3) 0.001(4)
C22 0.029(5) 0.032(5) 0.025(5) 0.005(4) 0.006(4) 0.000(4)
C23 0.029(5) 0.024(5) 0.026(5) 0.005(4) 0.005(4) 0.001(4)
C24 0.024(5) 0.029(5) 0.021(4) 0.003(4) 0.000(4) 0.001(4)
C25 0.024(5) 0.033(6) 0.028(5) 0.002(4) -0.003(4) -0.002(4)
C26 0.024(5) 0.047(6) 0.028(5) -0.001(5) -0.001(4) 0.003(5)
C31 0.018(4) 0.023(5) 0.031(5) -0.004(4) 0.005(4) -0.004(4)
C32 0.023(5) 0.029(5) 0.028(5) 0.001(4) 0.008(4) 0.001(4)
C33 0.021(4) 0.022(5) 0.024(4) 0.000(4) 0.002(3) 0.004(4)
C34 0.028(5) 0.026(5) 0.025(5) 0.001(4) 0.001(4) 0.003(4)
C35 0.017(4) 0.024(5) 0.027(5) 0.001(4) 0.002(3) -0.002(4)
C36 0.029(5) 0.041(6) 0.031(5) -0.002(4) 0.000(4) -0.004(5)
O43 0.038(4) 0.048(5) 0.046(5) -0.004(4) 0.004(3) -0.004(4)
O44 0.075(7) 0.050(5) 0.044(5) -0.001(4) 0.016(5) 0.000(5)

loop_
_atom_type_symbol
_atom_type_description
_atom_type_scat_dispersion_real
_atom_type_scat_dispersion_imag
_atom_type_scat_source
C C 0.0181 0.0091 'International Tables Vol C Tables 4.2.6.8 and 6.1.1.4'
H H 0.0000 0.0000 'International Tables Vol C Tables 4.2.6.8 and 6.1.1.4'
Au Au -4.4197 7.2980 'International Tables Vol C Tables 4.2.6.8 and 6.1.1.4'
N N 0.0311 0.0180 'International Tables Vol C Tables 4.2.6.8 and 6.1.1.4'
Na Na 0.1353 0.1239 'International Tables Vol C Tables 4.2.6.8 and 6.1.1.4'
O O 0.0492 0.0322 'International Tables Vol C Tables 4.2.6.8 and 6.1.1.4'
S S 0.3331 0.5567 'International Tables Vol C Tables 4.2.6.8 and 6.1.1.4'

loop_
_exptl_crystal_face_index_h
_exptl_crystal_face_index_k
_exptl_crystal_face_index_l
_exptl_crystal_face_perp_dist
-7 3 1 0.0195
-8 0 1 0.0325
3 13 2 0.0432
1 1 12 0.0010
-2 -11 -6 0.1433
-1 -7 11 0.0622
7 -3 1 0.0481
-1 -3 -12 0.1433
-4 12 0 0.0293
7 1 -3 0.0571
5 -9 4 0.0735
-4 2 11 0.0081
6 4 5 0.0348
1 7 -10 0.1126

loop_
_geom_angle_atom_site_label_1
_geom_angle_atom_site_label_2
_geom_angle_atom_site_label_3
_geom_angle
_geom_angle_site_symmetry_1
_geom_angle_site_symmetry_3
S1 Au1 Au2 79.44(6) . .
S1 Au1 S11 178.92(9) . .
S11 Au1 Au2 99.72(6) . .
S21 Au2 Au1 101.44(6) . .
S31 Au2 Au1 80.09(6) . .
S31 Au2 S21 178.46(9) . .
C1 S1 Au1 103.7(3) . .
C1 S2 C3 90.3(5) . .
C11 S11 Au1 104.6(3) . .
C13 S12 C11 89.8(4) . .
C21 S21 Au2 102.7(3) . .
C21 S22 Na5 95.7(3) . .
C21 S22 C23 90.4(5) . .
C23 S22 Na5 88.3(3) . .
C31 S31 Au2 103.2(3) . .
C31 S32 Na2 104.2(3) . .
C31 S32 C33 90.5(4) . .
C33 S32 Na2 92.9(3) . .
O32 Na1 O31 52.6(2) . .
O32 Na1 O31 111.4(2) 3_776 .
O32 Na1 O32 88.4(2) 3_776 .
O40 Na1 O31 107.3(3) . .
O40 Na1 O32 94.6(3) . 3_776
O40 Na1 O32 158.9(3) . .
O40 Na1 O51 108.0(3) . .
O51 Na1 O31 107.6(3) . .
O51 Na1 O32 86.7(2) . .
O51 Na1 O32 125.9(3) . 3_776
O2 Na2 O1 51.3(2) 3_766 3_766
O12 Na2 O1 105.3(3) 2_656 3_766
O12 Na2 O2 90.4(3) 2_656 3_766
O12 Na2 O41 101.1(3) 2_656 .
O31 Na2 O1 138.7(3) . 3_766
O31 Na2 O2 99.5(3) . 3_766
O31 Na2 O12 103.1(3) . 2_656
O31 Na2 O41 135.5(3) . .
O41 Na2 O1 66.0(2) . 3_766
O41 Na2 O2 117.0(3) . 3_766
O1 Na3 O21 79.6(3) 3_766 4_675
O1 Na3 O22 115.8(3) 3_766 4_675
O1 Na3 O47 131.3(3) 3_766 .
O21 Na3 O22 52.0(2) 4_675 4_675
O21 Na3 O47 79.6(3) 4_675 .
O41 Na3 O1 69.9(3) . 3_766
O41 Na3 O21 126.9(3) . 4_675
O41 Na3 O22 172.2(3) . 4_675
O41 Na3 O42 92.4(3) . .
O41 Na3 O45 96.2(3) . 3_766
O41 Na3 O47 89.1(3) . .
O42 Na3 O1 142.7(3) . 3_766
O42 Na3 O21 134.2(3) . 4_675
O42 Na3 O22 85.7(3) . 4_675
O42 Na3 O45 81.3(3) . 3_766
O42 Na3 O47 78.5(3) . .
O45 Na3 O1 68.9(3) 3_766 3_766
O45 Na3 O21 112.2(3) 3_766 4_675
O45 Na3 O22 91.0(3) 3_766 4_675
O45 Na3 O47 159.3(3) 3_766 .
O47 Na3 O22 83.1(3) . 4_675
O22 Na4 O42 90.5(3) 4_675 .
O22 Na4 O45 90.7(3) 4_675 .
O22 Na4 H45B 84.8 4_675 .
O22 Na4 O46 115.9(3) 4_675 .
O22 Na4 H46A 131(2) 4_675 .
O22 Na4 O47 88.9(3) 4_675 .
O42 Na4 O45 90.0(3) . .
O42 Na4 H45B 108.1 . .
O42 Na4 H46A 132.4(12) . .
O42 Na4 O47 80.3(3) . .
O45 Na4 H45B 19.0 . .
O45 Na4 H46A 71(2) . .
O45 Na4 O47 170.2(3) . .
H45B Na4 H46A 63.1 . .
O46 Na4 O42 151.1(3) . .
O46 Na4 O45 78.7(3) . .
O46 Na4 H45B 65.6 . .
O46 Na4 H46A 18.8(12) . .
O46 Na4 O47 110.2(3) . .
O47 Na4 H45B 169.6 . .
O47 Na4 H46A 116(2) . .
O2 Na5 H48A 146.1(11) 2_656 .
O12 Na5 O2 88.0(3) 3_667 2_656
O12 Na5 O48 90.5(3) 3_667 .
O12 Na5 H48A 78(2) 3_667 .
O12 Na5 O49 116.1(3) 3_667 .
O21 Na5 O2 90.5(3) . 2_656
O21 Na5 O12 88.7(3) . 3_667
O21 Na5 O48 106.7(3) . .
O21 Na5 H48A 119.7(18) . .
O21 Na5 O49 154.2(3) . .
O48 Na5 O2 162.7(3) . 2_656
O48 Na5 H48A 18.4(10) . .
O48 Na5 O49 81.6(3) . .
O49 Na5 O2 83.6(3) . 2_656
O49 Na5 H48A 75(2) . .
O11 Na6 O32 122.6(3) 3_667 2_646
O11 Na6 O49 96.2(3) 3_667 .
O11 Na6 O51 73.5(3) 3_667 2_646
O32 Na6 O49 92.4(3) 2_646 .
O32 Na6 O51 85.8(2) 2_646 2_646
O49 Na6 O51 166.2(3) . 2_646
O50 Na6 O11 114.7(4) . 3_667
O50 Na6 O32 117.6(4) . 2_646
O50 Na6 O49 104.3(3) . .
O50 Na6 O51 88.5(3) . 2_646
Na3 O1 Na2 84.4(2) 3_766 3_766
C5 O1 Na2 86.0(6) . 3_766
C5 O1 Na3 132.5(6) . 3_766
Na2 O2 Na5 88.7(2) 3_766 2_646
C5 O2 Na2 97.9(5) . 3_766
C5 O2 Na5 113.8(6) . 2_646
C15 O11 Na6 156.6(7) . 3_667
Na2 O12 Na5 92.8(3) 2_646 3_667
C15 O12 Na2 119.4(6) . 2_646
C15 O12 Na5 111.0(6) . 3_667
Na5 O21 Na3 115.7(3) . 4_576
C25 O21 Na3 91.6(6) . 4_576
C25 O21 Na5 152.6(7) . .
Na4 O22 Na3 77.4(2) 4_576 4_576
C25 O22 Na3 89.9(6) . 4_576
C25 O22 Na4 132.9(6) . 4_576
Na2 O31 Na1 115.6(3) . .
C35 O31 Na1 87.4(5) . .
C35 O31 Na2 156.9(6) . .
Na1 O32 Na1 91.6(2) 3_776 .
Na6 O32 Na1 110.1(3) 2_656 3_776
Na6 O32 Na1 92.9(2) 2_656 .
C35 O32 Na1 126.8(6) . 3_776
C35 O32 Na1 94.4(5) . .
C35 O32 Na6 122.2(6) . 2_656
Na1 O40 H40A 126(7) . .
Na1 O40 H40B 118(7) . .
H40A O40 H40B 113(4) . .
Na2 O41 Na3 93.4(3) . .
Na2 O41 H41A 106(10) . .
Na2 O41 H41B 129(10) . .
Na3 O41 H41A 104(10) . .
Na3 O41 H41B 111(10) . .
H41A O41 H41B 110(4) . .
Na3 O42 H42A 122(6) . .
Na3 O42 H42B 124(7) . .
Na4 O42 Na3 80.1(3) . .
Na4 O42 H42A 106(7) . .
Na4 O42 H42B 103(9) . .
H42A O42 H42B 112(4) . .
Na3 O45 H45A 90.7 3_766 .
Na3 O45 H45B 118.1 3_766 .
Na4 O45 Na3 128.7(4) . 3_766
Na4 O45 H45A 129.1 . .
Na4 O45 H45B 88.1 . .
H45A O45 H45B 101.0 . .
Na4 O46 H46A 97(8) . .
Na4 O46 H46B 129(9) . .
H46A O46 H46B 111(4) . .
Na3 O47 H47A 124.1 . .
Na3 O47 H47B 121.2 . .
Na4 O47 Na3 76.2(2) . .
Na4 O47 H47A 109.6 . .
Na4 O47 H47B 110.1 . .
H47A O47 H47B 108.8 . .
Na5 O48 H48A 94(8) . .
Na5 O48 H48B 131(9) . .
H48A O48 H48B 111(4) . .
Na5 O49 H49A 104(8) . .
Na5 O49 H49B 120(8) . .
Na6 O49 Na5 101.2(3) . .
Na6 O49 H49A 104(8) . .
Na6 O49 H49B 115(9) . .
H49A O49 H49B 111(4) . .
Na6 O50 H50A 125.5 . .
Na6 O50 H50B 125.5 . .
H50A O50 H50B 109.0 . .
Na1 O51 Na6 90.4(2) . 2_656
Na1 O51 H51A 105(7) . .
Na1 O51 H51B 138(7) . .
Na6 O51 H51A 85(9) 2_656 .
Na6 O51 H51B 113(7) 2_656 .
H51A O51 H51B 111(4) . .
C1 N1 C2 111.7(8) . .
C11 N11 C12 111.3(8) . .
C21 N21 C22 111.2(8) . .
C31 N31 C32 112.1(8) . .
S2 C1 S1 124.2(6) . .
N1 C1 S1 121.9(7) . .
N1 C1 S2 113.9(7) . .
N1 C2 C6 119.0(9) . .
C3 C2 N1 114.9(9) . .
C3 C2 C6 126.1(10) . .
C2 C3 S2 109.3(7) . .
C2 C3 C4 128.0(9) . .
C4 C3 S2 122.7(7) . .
C3 C4 H4A 108.6 . .
C3 C4 H4B 108.6 . .
C3 C4 C5 114.8(8) . .
H4A C4 H4B 107.5 . .
C5 C4 H4A 108.6 . .
C5 C4 H4B 108.6 . .
O1 C5 Na2 68.3(5) . 3_766
O1 C5 O2 123.1(8) . .
O1 C5 C4 119.7(8) . .
O2 C5 Na2 56.0(4) . 3_766
O2 C5 C4 117.2(8) . .
C4 C5 Na2 164.5(7) . 3_766
C2 C6 H6A 109.5 . .
C2 C6 H6B 109.5 . .
C2 C6 H6C 109.5 . .
H6A C6 H6B 109.5 . .
H6A C6 H6C 109.5 . .
H6B C6 H6C 109.5 . .
S12 C11 S11 122.0(5) . .
N11 C11 S11 123.6(7) . .
N11 C11 S12 114.4(7) . .
N11 C12 C16 119.7(8) . .
C13 C12 N11 114.9(9) . .
C13 C12 C16 125.4(9) . .
C12 C13 S12 109.6(7) . .
C12 C13 C14 128.1(9) . .
C14 C13 S12 122.2(7) . .
C13 C14 H14A 108.3 . .
C13 C14 H14B 108.3 . .
C13 C14 C15 115.8(8) . .
H14A C14 H14B 107.4 . .
C15 C14 H14A 108.3 . .
C15 C14 H14B 108.3 . .
O11 C15 Na5 81.0(5) . 3_667
O11 C15 O12 125.4(9) . .
O11 C15 C14 118.1(9) . .
O12 C15 Na5 46.3(4) . 3_667
O12 C15 C14 116.4(8) . .
C14 C15 Na5 154.0(7) . 3_667
C12 C16 H16A 109.5 . .
C12 C16 H16B 109.5 . .
C12 C16 H16C 109.5 . .
H16A C16 H16B 109.5 . .
H16A C16 H16C 109.5 . .
H16B C16 H16C 109.5 . .
S22 C21 S21 122.9(5) . .
N21 C21 S21 123.2(7) . .
N21 C21 S22 113.7(7) . .
N21 C22 C26 117.1(9) . .
C23 C22 N21 116.2(9) . .
C23 C22 C26 126.7(9) . .
C22 C23 S22 108.4(7) . .
C22 C23 C24 131.0(9) . .
C24 C23 S22 120.5(7) . .
C23 C24 H24A 108.4 . .
C23 C24 H24B 108.4 . .
C23 C24 C25 115.6(8) . .
H24A C24 H24B 107.4 . .
C25 C24 H24A 108.4 . .
C25 C24 H24B 108.4 . .
O21 C25 Na3 62.2(5) . 4_576
O21 C25 O22 122.9(9) . .
O21 C25 C24 120.1(9) . .
O22 C25 Na3 63.5(5) . 4_576
O22 C25 C24 116.9(9) . .
C24 C25 Na3 160.4(7) . 4_576
C22 C26 H26A 109.5 . .
C22 C26 H26B 109.5 . .
C22 C26 H26C 109.5 . .
H26A C26 H26B 109.5 . .
H26A C26 H26C 109.5 . .
H26B C26 H26C 109.5 . .
S32 C31 S31 124.1(5) . .
N31 C31 S31 121.7(7) . .
N31 C31 S32 114.1(7) . .
N31 C32 C36 117.7(9) . .
C33 C32 N31 114.3(9) . .
C33 C32 C36 127.9(9) . .
C32 C33 S32 109.0(7) . .
C32 C33 C34 127.9(9) . .
C34 C33 S32 123.1(7) . .
C33 C34 H34A 108.0 . .
C33 C34 H34B 108.0 . .
C33 C34 C35 117.1(8) . .
H34A C34 H34B 107.3 . .
C35 C34 H34A 108.0 . .
C35 C34 H34B 108.0 . .
O31 C35 Na1 66.2(5) . .
O31 C35 O32 123.1(8) . .
O31 C35 C34 121.3(8) . .
O32 C35 Na1 58.8(4) . .
O32 C35 C34 115.6(8) . .
C34 C35 Na1 162.8(6) . .
C32 C36 H36A 109.5 . .
C32 C36 H36B 109.5 . .
C32 C36 H36C 109.5 . .
H36A C36 H36B 109.5 . .
H36A C36 H36C 109.5 . .
H36B C36 H36C 109.5 . .
H43A O43 H43B 112(4) . .
H44A O44 H44B 110(4) . .

loop_
_geom_bond_atom_site_label_1
_geom_bond_atom_site_label_2
_geom_bond_distance
_geom_bond_site_symmetry_2
Au1 Au2 3.1845(6) .
Au1 S1 2.294(2) .
Au1 S11 2.299(2) .
Au2 S21 2.298(2) .
Au2 S31 2.293(2) .
S1 C1 1.755(10) .
S2 C1 1.711(10) .
S2 C3 1.733(9) .
S11 C11 1.749(9) .
S12 C11 1.735(9) .
S12 C13 1.723(9) .
S21 C21 1.750(10) .
S22 Na5 3.216(4) .
S22 C21 1.721(10) .
S22 C23 1.741(10) .
S31 C31 1.761(9) .
S32 Na2 3.318(4) .
S32 C31 1.720(10) .
S32 C33 1.731(10) .
Na1 O31 2.564(7) .
Na1 O32 2.372(7) 3_776
Na1 O32 2.403(7) .
Na1 O40 2.279(7) .
Na1 O51 2.366(8) .
Na2 O1 2.676(8) 3_766
Na2 O2 2.406(7) 3_766
Na2 O12 2.354(8) 2_656
Na2 O31 2.303(8) .
Na2 O41 2.367(8) .
Na3 O1 2.447(8) 3_766
Na3 O21 2.505(8) 4_675
Na3 O22 2.532(8) 4_675
Na3 O41 2.369(8) .
Na3 O42 2.377(8) .
Na3 O45 2.421(8) 3_766
Na3 O47 2.509(8) .
Na4 O22 2.340(7) 4_675
Na4 O42 2.364(9) .
Na4 O45 2.386(9) .
Na4 H45B 2.4951 .
Na4 O46 2.350(8) .
Na4 H46A 2.59(11) .
Na4 O47 2.433(8) .
Na5 O2 2.492(8) 2_656
Na5 O12 2.371(7) 3_667
Na5 O21 2.283(8) .
Na5 O48 2.446(8) .
Na5 H48A 2.64(11) .
Na5 O49 2.485(8) .
Na6 O11 2.290(8) 3_667
Na6 O32 2.332(7) 2_646
Na6 O49 2.379(8) .
Na6 O50 2.264(9) .
Na6 O51 2.471(7) 2_646
O1 Na2 2.676(8) 3_766
O1 Na3 2.447(8) 3_766
O1 C5 1.246(11) .
O2 Na2 2.406(7) 3_766
O2 Na5 2.492(8) 2_646
O2 C5 1.273(12) .
O11 Na6 2.290(8) 3_667
O11 C15 1.246(13) .
O12 Na2 2.354(8) 2_646
O12 Na5 2.371(7) 3_667
O12 C15 1.261(12) .
O21 Na3 2.505(8) 4_576
O21 C25 1.247(12) .
O22 Na3 2.532(8) 4_576
O22 Na4 2.340(7) 4_576
O22 C25 1.268(12) .
O31 C35 1.247(11) .
O32 Na1 2.372(7) 3_776
O32 Na6 2.333(7) 2_656
O32 C35 1.264(11) .
O40 H40A 0.84(2) .
O40 H40B 0.83(2) .
O41 H41A 0.84(2) .
O41 H41B 0.84(2) .
O42 H42A 0.84(2) .
O42 H42B 0.84(2) .
O45 Na3 2.421(8) 3_766
O45 H45A 0.8912 .
O45 H45B 0.8138 .
O46 H46A 0.84(2) .
O46 H46B 0.84(2) .
O47 H47A 0.8807 .
O47 H47B 0.8816 .
O48 H48A 0.84(2) .
O48 H48B 0.84(2) .
O49 H49A 0.84(2) .
O49 H49B 0.84(2) .
O50 H50A 0.9027 .
O50 H50B 0.9045 .
O51 Na6 2.471(7) 2_656
O51 H51A 0.84(2) .
O51 H51B 0.84(2) .
N1 C1 1.304(12) .
N1 C2 1.390(13) .
N11 C11 1.287(12) .
N11 C12 1.400(12) .
N21 C21 1.306(12) .
N21 C22 1.389(13) .
N31 C31 1.300(12) .
N31 C32 1.392(13) .
C2 C3 1.353(13) .
C2 C6 1.501(14) .
C3 C4 1.494(13) .
C4 H4A 0.9900 .
C4 H4B 0.9900 .
C4 C5 1.518(13) .
C5 Na2 2.873(10) 3_766
C6 H6A 0.9800 .
C6 H6B 0.9800 .
C6 H6C 0.9800 .
C12 C13 1.358(13) .
C12 C16 1.492(13) .
C13 C14 1.501(13) .
C14 H14A 0.9900 .
C14 H14B 0.9900 .
C14 C15 1.538(12) .
C15 Na5 3.059(10) 3_667
C16 H16A 0.9800 .
C16 H16B 0.9800 .
C16 H16C 0.9800 .
C22 C23 1.348(14) .
C22 C26 1.509(14) .
C23 C24 1.493(13) .
C24 H24A 0.9900 .
C24 H24B 0.9900 .
C24 C25 1.539(13) .
C25 Na3 2.830(10) 4_576
C26 H26A 0.9800 .
C26 H26B 0.9800 .
C26 H26C 0.9800 .
C32 C33 1.381(13) .
C32 C36 1.487(14) .
C33 C34 1.493(13) .
C34 H34A 0.9900 .
C34 H34B 0.9900 .
C34 C35 1.534(12) .
C36 H36A 0.9800 .
C36 H36B 0.9800 .
C36 H36C 0.9800 .
O43 H43A 0.84(2) .
O43 H43B 0.84(2) .
O44 H44A 0.84(2) .
O44 H44B 0.84(2) .

loop_
_geom_hbond_atom_site_label_D
_geom_hbond_atom_site_label_H
_geom_hbond_atom_site_label_A
_geom_hbond_distance_DH
_geom_hbond_distance_HA
_geom_hbond_distance_DA
_geom_hbond_angle_DHA
_geom_hbond_site_symmetry_A
O40 H40B O2 0.83(2) 1.84(4) 2.611(10) 154(9) 3_766
O42 H42A O22 0.84(2) 1.90(3) 2.725(10) 167(11) 2_646
O41 H41A O43 0.84(2) 1.97(6) 2.787(11) 162(16) 1_655
O45 H45B O44 0.81 2.02 2.831(13) 177.9 3_666
O46 H46A N1 0.84(2) 2.16(3) 2.997(10) 171(12) .
O46 H46B N1 0.84(2) 1.94(3) 2.780(11) 173(10) 3_666
O51 H51A O11 0.84(2) 2.22(10) 2.851(11) 132(11) 4_675
O48 H48A O11 0.84(2) 2.28(8) 2.993(11) 143(11) 3_667
O48 H48B N31 0.84(2) 1.99(3) 2.828(11) 176(12) 1_455
O49 H49A O40 0.84(2) 2.01(3) 2.837(10) 171(11) 4_576
O49 H49B S21 0.84(2) 2.69(8) 3.379(7) 140(11) .
O41 H41B S31 0.84(2) 2.47(7) 3.255(6) 155(14) .
O50 H50A O44 0.90 1.97 2.685(12) 135.3 .
O50 H50B S11 0.90 2.51 3.399(9) 166.2 1_455
O51 H51B N11 0.84(2) 2.08(4) 2.894(10) 163(10) 2_756
O43 H43B N21 0.84(2) 2.03(12) 2.794(11) 151(22) .
O44 H44B O43 0.84(2) 1.86(3) 2.697(13) 168(13) .

loop_
_geom_torsion_atom_site_label_1
_geom_torsion_atom_site_label_2
_geom_torsion_atom_site_label_3
_geom_torsion_atom_site_label_4
_geom_torsion
_geom_torsion_site_symmetry_1
_geom_torsion_site_symmetry_4
Au1 S1 C1 S2 -4.0(6) . .
Au1 S1 C1 N1 175.3(7) . .
Au1 S11 C11 S12 -11.9(6) . .
Au1 S11 C11 N11 169.2(7) . .
Au2 S21 C21 S22 -17.5(6) . .
Au2 S21 C21 N21 167.7(7) . .
Au2 S31 C31 S32 -16.9(6) . .
Au2 S31 C31 N31 166.5(7) . .
S2 C3 C4 C5 -81.9(10) . .
S12 C13 C14 C15 -81.9(10) . .
S22 C23 C24 C25 -61.4(10) . .
S32 C33 C34 C35 -63.6(11) . .
Na1 O31 C35 O32 15.6(9) . .
Na1 O31 C35 C34 -162.5(8) . .
Na1 O32 C35 Na1 95.3(5) 3_776 .
Na1 O32 C35 O31 -16.7(9) . .
Na1 O32 C35 O31 78.6(10) 3_776 .
Na1 O32 C35 C34 161.5(7) . .
Na1 O32 C35 C34 -103.2(8) 3_776 .
Na2 S32 C31 S31 -83.6(6) . .
Na2 S32 C31 N31 93.2(7) . .
Na2 S32 C33 C32 -104.9(6) . .
Na2 S32 C33 C34 74.1(7) . .
Na2 O1 C5 O2 12.5(9) 3_766 .
Na2 O1 C5 C4 -165.2(8) 3_766 .
Na2 O2 C5 O1 -14.0(10) 3_766 .
Na2 O2 C5 C4 163.7(7) 3_766 .
Na2 O12 C15 Na5 106.1(6) 2_646 3_667
Na2 O12 C15 O11 86.8(12) 2_646 .
Na2 O12 C15 C14 -97.9(8) 2_646 .
Na2 O31 C35 Na1 -175.6(16) . .
Na2 O31 C35 O32 -160.0(11) . .
Na2 O31 C35 C34 22(2) . .
Na3 O1 C5 Na2 -78.7(7) 3_766 3_766
Na3 O1 C5 O2 -66.2(12) 3_766 .
Na3 O1 C5 C4 116.1(9) 3_766 .
Na3 O21 C25 O22 -19.6(10) 4_576 .
Na3 O21 C25 C24 157.8(8) 4_576 .
Na3 O22 C25 O21 19.4(10) 4_576 .
Na3 O22 C25 C24 -158.1(7) 4_576 .
Na4 O22 C25 Na3 -72.6(7) 4_576 4_576
Na4 O22 C25 O21 -53.2(14) 4_576 .
Na4 O22 C25 C24 129.3(8) 4_576 .
Na5 S22 C21 S21 -85.9(6) . .
Na5 S22 C21 N21 89.3(7) . .
Na5 S22 C23 C22 -96.9(6) . .
Na5 S22 C23 C24 82.9(7) . .
Na5 O2 C5 Na2 92.0(4) 2_646 3_766
Na5 O2 C5 O1 78.0(10) 2_646 .
Na5 O2 C5 C4 -104.2(8) 2_646 .
Na5 O12 C15 O11 -19.4(13) 3_667 .
Na5 O12 C15 C14 156.0(7) 3_667 .
Na5 O21 C25 Na3 175.5(15) . 4_576
Na5 O21 C25 O22 155.9(10) . .
Na5 O21 C25 C24 -27(2) . .
Na6 O11 C15 Na5 -42.4(18) 3_667 3_667
Na6 O11 C15 O12 -28(3) 3_667 .
Na6 O11 C15 C14 156.4(14) 3_667 .
Na6 O32 C35 Na1 -96.3(5) 2_656 .
Na6 O32 C35 O31 -113.0(8) 2_656 .
Na6 O32 C35 C34 65.2(9) 2_656 .
N1 C2 C3 S2 0.3(10) . .
N1 C2 C3 C4 -177.9(8) . .
N11 C12 C13 S12 -0.6(10) . .
N11 C12 C13 C14 179.5(8) . .
N21 C22 C23 S22 1.3(10) . .
N21 C22 C23 C24 -178.5(9) . .
N31 C32 C33 S32 1.1(9) . .
N31 C32 C33 C34 -177.8(8) . .
C1 S2 C3 C2 -0.2(7) . .
C1 S2 C3 C4 178.1(7) . .
C1 N1 C2 C3 -0.3(11) . .
C1 N1 C2 C6 179.0(9) . .
C2 N1 C1 S1 -179.2(6) . .
C2 N1 C1 S2 0.1(10) . .
C2 C3 C4 C5 96.1(11) . .
C3 S2 C1 S1 179.4(6) . .
C3 S2 C1 N1 0.0(7) . .
C3 C4 C5 Na2 -138(2) . 3_766
C3 C4 C5 O1 -19.7(13) . .
C3 C4 C5 O2 162.4(8) . .
C6 C2 C3 S2 -178.9(8) . .
C6 C2 C3 C4 2.9(15) . .
C11 S12 C13 C12 0.2(7) . .
C11 S12 C13 C14 -179.9(8) . .
C11 N11 C12 C13 0.7(11) . .
C11 N11 C12 C16 178.8(8) . .
C12 N11 C11 S11 178.5(6) . .
C12 N11 C11 S12 -0.5(10) . .
C12 C13 C14 C15 98.0(12) . .
C13 S12 C11 S11 -178.8(6) . .
C13 S12 C11 N11 0.2(7) . .
C13 C14 C15 Na5 -158.6(12) . 3_667
C13 C14 C15 O11 -25.1(13) . .
C13 C14 C15 O12 159.2(8) . .
C16 C12 C13 S12 -178.6(8) . .
C16 C12 C13 C14 1.5(15) . .
C21 S22 C23 C22 -1.2(7) . .
C21 S22 C23 C24 178.5(8) . .
C21 N21 C22 C23 -0.6(12) . .
C21 N21 C22 C26 179.9(8) . .
C22 N21 C21 S21 174.8(7) . .
C22 N21 C21 S22 -0.4(10) . .
C22 C23 C24 C25 118.2(11) . .
C23 S22 C21 S21 -174.3(6) . .
C23 S22 C21 N21 1.0(7) . .
C23 C24 C25 Na3 98(2) . 4_576
C23 C24 C25 O21 6.4(13) . .
C23 C24 C25 O22 -176.1(8) . .
C26 C22 C23 S22 -179.3(8) . .
C26 C22 C23 C24 1.0(16) . .
C31 S32 C33 C32 -0.6(7) . .
C31 S32 C33 C34 178.4(8) . .
C31 N31 C32 C33 -1.1(11) . .
C31 N31 C32 C36 177.4(8) . .
C32 N31 C31 S31 177.5(6) . .
C32 N31 C31 S32 0.6(9) . .
C32 C33 C34 C35 115.2(10) . .
C33 S32 C31 S31 -176.8(6) . .
C33 S32 C31 N31 0.0(7) . .
C33 C34 C35 Na1 -109(2) . .
C33 C34 C35 O31 2.0(13) . .
C33 C34 C35 O32 -176.2(8) . .
C36 C32 C33 S32 -177.3(8) . .
C36 C32 C33 C34 3.8(15) . .
